data_4083551
loop_
_publ_author_name
'Abkai, Golnar'
'Schmidt, Sebastian'
'Rosendahl, Tobias'
'Rominger, Frank'
'Hofmann, Peter'

_publ_section_title
;
 Iridium Models of Rhodium Intermediates in Hydroformylation Catalysis:
 Isolation and Molecular Structures of Fluxional ae and ee Isomers
;
_journal_issue 12
_journal_name_full Organometallics
_journal_page_first 3212
_journal_paper_doi 10.1021/om401139u
_journal_volume 33
_journal_year 2014
_chemical_formula_sum 'C68 H61 Ir O8 P2'
_chemical_formula_weight 1260.31
_chemical_name_common 'ae resting state'
_chemical_name_systematic
; 
 ? 
;
_space_group_IT_number 2
_symmetry_cell_setting triclinic
_symmetry_space_group_name_Hall '-P 1'
_symmetry_space_group_name_H-M 'P -1'
_atom_sites_solution_hydrogens geom
_atom_sites_solution_primary direct
_atom_sites_solution_secondary difmap
_audit_creation_method SHELXL-97
_cell_angle_alpha 67.531(1)
_cell_angle_beta 76.095(1)
_cell_angle_gamma 77.868(1)
_cell_formula_units_Z 2
_cell_length_a 11.4608(8)
_cell_length_b 15.0988(11)
_cell_length_c 18.7293(14)
_cell_measurement_reflns_used 9394
_cell_measurement_temperature 200(2)
_cell_measurement_theta_max 24.39
_cell_measurement_theta_min 2.20
_cell_volume 2881.8(4)
_computing_cell_refinement 'Bruker SAINT'
_computing_data_collection 'Bruker APEX2'
_computing_data_reduction 'Bruker SAINT'
_computing_molecular_graphics 'Bruker SHELXTL'
_computing_publication_material 'Bruker SHELXTL'
_computing_structure_refinement 'SHELXL-97 (Sheldrick, 2008)'
_computing_structure_solution 'SHELXS-97 (Sheldrick, 2008)'
_diffrn_ambient_temperature 200(2)
_diffrn_measured_fraction_theta_full 0.998
_diffrn_measured_fraction_theta_max 0.998
_diffrn_measurement_device_type 'Bruker APEX-II Quazar'
_diffrn_measurement_method '\f and \w scans'
_diffrn_radiation_monochromator mirror
_diffrn_radiation_source 'ImuS microsource'
_diffrn_radiation_type MoK\a
_diffrn_radiation_wavelength 0.71073
_diffrn_reflns_av_R_equivalents 0.0623
_diffrn_reflns_av_sigmaI/netI 0.0727
_diffrn_reflns_limit_h_max 14
_diffrn_reflns_limit_h_min -14
_diffrn_reflns_limit_k_max 19
_diffrn_reflns_limit_k_min -19
_diffrn_reflns_limit_l_max 23
_diffrn_reflns_limit_l_min -23
_diffrn_reflns_number 36113
_diffrn_reflns_theta_full 26.76
_diffrn_reflns_theta_max 26.76
_diffrn_reflns_theta_min 1.47
_exptl_absorpt_coefficient_mu 2.429
_exptl_absorpt_correction_T_max 0.9307
_exptl_absorpt_correction_T_min 0.8110
_exptl_absorpt_correction_type multi-scan
_exptl_absorpt_process_details
;
Sheldrick, G. M. (2008). <i>SADABS</i>. University of G\"ottingen,             Germany.
;
_exptl_crystal_colour colourless
_exptl_crystal_density_diffrn 1.452
_exptl_crystal_density_method 'not measured'
_exptl_crystal_description plate
_exptl_crystal_F_000 1280
_exptl_crystal_size_max 0.09
_exptl_crystal_size_mid 0.09
_exptl_crystal_size_min 0.03
_refine_diff_density_max 1.213
_refine_diff_density_min -1.145
_refine_diff_density_rms 0.121
_refine_ls_extinction_method none
_refine_ls_goodness_of_fit_ref 1.015
_refine_ls_hydrogen_treatment mixed
_refine_ls_matrix_type full
_refine_ls_number_parameters 697
_refine_ls_number_reflns 12273
_refine_ls_number_restraints 99
_refine_ls_restrained_S_all 1.012
_refine_ls_R_factor_all 0.0576
_refine_ls_R_factor_gt 0.0397
_refine_ls_shift/su_max 0.002
_refine_ls_shift/su_mean 0.000
_refine_ls_structure_factor_coef Fsqd
_refine_ls_weighting_details 'calc w=1/[\s^2^(Fo^2^)+(0.0351P)^2^+0.3703P] where P=(Fo^2^+2Fc^2^)/3'
_refine_ls_weighting_scheme calc
_refine_ls_wR_factor_gt 0.0775
_refine_ls_wR_factor_ref 0.0844
_reflns_number_gt 9959
_reflns_number_total 12273
_reflns_threshold_expression >2sigma(I)
_cod_data_source_file om401139u_si_002.cif
_cod_data_source_block ga23
_cod_depositor_comments
;
The following automatic conversions were performed:

'_symmetry_cell_setting' value 'Triclinic' changed to 'triclinic'
according to
/usr/data/users/saulius/crontab/automatic-downloads/rss-feeds/ACS/lib/dictionaries/cif_core.dic
dictionary named 'cif_core.dic' version 2.4.2 from 2011-04-26.

Automatic conversion script
Id: cif_fix_values 2281 2013-09-26 08:29:07Z andrius 

 Adding full bibliography for 4083551.cif.
;
_cod_original_sg_symbol_H-M P-1
_cod_database_code 4083551

loop_
_symmetry_equiv_pos_as_xyz
'x, y, z'
'-x, -y, -z'

loop_
_atom_site_label
_atom_site_type_symbol
_atom_site_fract_x
_atom_site_fract_y
_atom_site_fract_z
_atom_site_U_iso_or_equiv
_atom_site_adp_type
_atom_site_occupancy
_atom_site_symmetry_multiplicity
_atom_site_calc_flag
_atom_site_refinement_flags
_atom_site_disorder_assembly
_atom_site_disorder_group
Ir1 Ir 0.370216(15) 0.279583(12) 0.639969(10) 0.01991(6) Uani 1 1 d . . .
H1 H 0.428(5) 0.282(4) 0.696(3) 0.075(18) Uiso 1 1 d . . .
P1 P 0.27079(9) 0.18582(8) 0.75388(6) 0.0202(2) Uani 1 1 d . . .
P2 P 0.30221(9) 0.23515(7) 0.55545(6) 0.0188(2) Uani 1 1 d . . .
O1 O 0.3386(3) 0.0837(2) 0.80511(16) 0.0261(7) Uani 1 1 d . . .
O2 O 0.3445(2) 0.12704(18) 0.55425(16) 0.0210(6) Uani 1 1 d . . .
O3 O 0.1496(2) 0.1519(2) 0.74992(16) 0.0238(6) Uani 1 1 d . . .
O4 O 0.2241(2) 0.22668(19) 0.82565(16) 0.0218(6) Uani 1 1 d . . .
O5 O 0.1592(2) 0.24170(19) 0.56990(16) 0.0221(6) Uani 1 1 d . . .
O6 O 0.3350(2) 0.29280(18) 0.46260(16) 0.0211(6) Uani 1 1 d . . .
C98 C 0.5383(4) 0.2403(3) 0.6084(3) 0.0316(11) Uani 1 1 d . . .
O98 O 0.6408(3) 0.2207(3) 0.5918(2) 0.0478(10) Uani 1 1 d . . .
C99 C 0.2823(4) 0.4067(3) 0.6092(3) 0.0298(10) Uani 1 1 d . . .
O99 O 0.2299(3) 0.4825(2) 0.5941(2) 0.0507(10) Uani 1 1 d . . .
C1 C 0.4638(4) 0.0573(3) 0.7917(2) 0.0249(10) Uani 1 1 d . . .
C2 C 0.5356(4) 0.0787(3) 0.8308(3) 0.0341(11) Uani 1 1 d . . .
H2 H 0.5003 0.1140 0.8649 0.041 Uiso 1 1 calc R . .
C3 C 0.6586(4) 0.0488(4) 0.8202(3) 0.0386(12) Uani 1 1 d . . .
H3 H 0.7077 0.0643 0.8470 0.046 Uiso 1 1 calc R . .
C4 C 0.7122(4) -0.0038(3) 0.7708(3) 0.0350(11) Uani 1 1 d . . .
H4 H 0.7971 -0.0243 0.7638 0.042 Uiso 1 1 calc R . .
C5 C 0.7141(4) 0.0212(3) 0.5249(3) 0.0251(10) Uani 1 1 d . . .
H5 H 0.7980 -0.0029 0.5182 0.030 Uiso 1 1 calc R . .
C6 C 0.6631(4) 0.0873(3) 0.4616(3) 0.0278(10) Uani 1 1 d . . .
H6 H 0.7123 0.1076 0.4110 0.033 Uiso 1 1 calc R . .
C7 C 0.5415(4) 0.1240(3) 0.4712(2) 0.0232(9) Uani 1 1 d . . .
H7 H 0.5079 0.1706 0.4279 0.028 Uiso 1 1 calc R . .
C8 C 0.4691(4) 0.0925(3) 0.5444(2) 0.0193(9) Uani 1 1 d . . .
C9 C 0.4496(4) -0.0192(3) 0.6912(2) 0.0215(9) Uani 1 1 d . . .
H9 H 0.3607 0.0040 0.6978 0.026 Uiso 1 1 calc R . .
C10 C 0.6807(4) -0.0792(3) 0.6741(3) 0.0250(10) Uani 1 1 d . . .
H10 H 0.7696 -0.1025 0.6675 0.030 Uiso 1 1 calc R . .
C11 C 0.6029(4) -0.1602(3) 0.7012(2) 0.0249(10) Uani 1 1 d . . .
C12 C 0.4788(4) -0.1289(3) 0.7111(2) 0.0227(9) Uani 1 1 d . . .
C13 C 0.3973(4) -0.1938(3) 0.7338(2) 0.0280(10) Uani 1 1 d . . .
H13 H 0.3126 -0.1727 0.7419 0.034 Uiso 1 1 calc R . .
C14 C 0.4397(5) -0.2905(3) 0.7447(3) 0.0347(11) Uani 1 1 d . . .
H14 H 0.3838 -0.3356 0.7601 0.042 Uiso 1 1 calc R . .
C15 C 0.5624(5) -0.3213(3) 0.7332(3) 0.0385(12) Uani 1 1 d . . .
H15 H 0.5904 -0.3875 0.7403 0.046 Uiso 1 1 calc R . .
C16 C 0.6454(4) -0.2569(3) 0.7113(3) 0.0339(11) Uani 1 1 d . . .
H16 H 0.7300 -0.2783 0.7033 0.041 Uiso 1 1 calc R . .
C17 C 0.5143(4) 0.0055(3) 0.7420(2) 0.0215(9) Uani 1 1 d . . .
C18 C 0.6394(4) -0.0255(3) 0.7321(3) 0.0266(10) Uani 1 1 d . . .
C19 C 0.5164(4) 0.0247(3) 0.6081(2) 0.0194(9) Uani 1 1 d . . .
C20 C 0.6407(4) -0.0092(3) 0.5981(2) 0.0225(9) Uani 1 1 d . . .
C31 C 0.0633(4) 0.1118(3) 0.8168(2) 0.0225(9) Uani 1 1 d . . .
C32 C 0.0475(4) 0.0161(3) 0.8380(3) 0.0279(10) Uani 1 1 d . . .
C33 C -0.0446(4) -0.0198(3) 0.9000(2) 0.0282(10) Uani 1 1 d . . .
H33 H -0.0565 -0.0854 0.9152 0.034 Uiso 1 1 calc R . .
C34 C -0.1193(4) 0.0366(3) 0.9402(3) 0.0288(10) Uani 1 1 d . . .
C35 C -0.1005(4) 0.1318(3) 0.9175(3) 0.0288(10) Uani 1 1 d . . .
H35 H -0.1510 0.1712 0.9451 0.035 Uiso 1 1 calc R . .
C36 C -0.0097(4) 0.1717(3) 0.8554(2) 0.0248(10) Uani 1 1 d . . .
C37 C 0.1314(4) -0.0491(3) 0.7981(3) 0.0375(12) Uani 1 1 d . . .
H37A H 0.1506 -0.0133 0.7416 0.056 Uiso 1 1 calc R . .
H37B H 0.0918 -0.1048 0.8067 0.056 Uiso 1 1 calc R . .
H37C H 0.2064 -0.0717 0.8199 0.056 Uiso 1 1 calc R . .
C38 C -0.2169(4) -0.0054(4) 1.0085(3) 0.0414(13) Uani 1 1 d . . .
H38A H -0.2916 0.0011 0.9891 0.062 Uiso 1 1 calc R . .
H38B H -0.2321 0.0293 1.0453 0.062 Uiso 1 1 calc R . .
H38C H -0.1904 -0.0740 1.0353 0.062 Uiso 1 1 calc R . .
C41 C 0.1241(4) 0.2992(3) 0.8216(2) 0.0245(9) Uani 1 1 d . . .
C42 C 0.1422(4) 0.3919(3) 0.8112(2) 0.0258(10) Uani 1 1 d . . .
C43 C 0.0395(4) 0.4614(3) 0.8101(3) 0.0354(11) Uani 1 1 d . . .
H43 H 0.0493 0.5257 0.8018 0.043 Uiso 1 1 calc R . .
C44 C -0.0751(4) 0.4390(3) 0.8207(3) 0.0375(12) Uani 1 1 d . . .
C45 C -0.0898(4) 0.3461(3) 0.8332(3) 0.0323(11) Uani 1 1 d . . .
H45 H -0.1691 0.3306 0.8408 0.039 Uiso 1 1 calc R . .
C46 C 0.0091(4) 0.2736(3) 0.8352(2) 0.0255(10) Uani 1 1 d . . .
C47 C 0.2646(4) 0.4163(3) 0.8061(3) 0.0381(12) Uani 1 1 d . . .
H47A H 0.3073 0.3635 0.8445 0.057 Uiso 1 1 calc R . .
H47B H 0.2553 0.4760 0.8172 0.057 Uiso 1 1 calc R . .
H47C H 0.3114 0.4253 0.7532 0.057 Uiso 1 1 calc R . .
C48 C -0.1844(5) 0.5172(4) 0.8168(4) 0.0629(18) Uani 1 1 d . . .
H48A H -0.2055 0.5416 0.7643 0.094 Uiso 1 1 calc R . .
H48B H -0.1646 0.5704 0.8276 0.094 Uiso 1 1 calc R . .
H48C H -0.2534 0.4899 0.8560 0.094 Uiso 1 1 calc R . .
C51 C 0.0914(3) 0.2531(3) 0.5126(2) 0.0205(9) Uani 1 1 d . . .
C52 C 0.0188(4) 0.1810(3) 0.5306(3) 0.0259(10) Uani 1 1 d . . .
C53 C -0.0623(4) 0.1978(3) 0.4813(3) 0.0319(11) Uani 1 1 d . . .
H53 H -0.1122 0.1497 0.4920 0.038 Uiso 1 1 calc R . .
C54 C -0.0737(4) 0.2820(3) 0.4168(3) 0.0286(10) Uani 1 1 d . . .
C55 C 0.0027(4) 0.3499(3) 0.4000(3) 0.0293(10) Uani 1 1 d . . .
H55 H -0.0016 0.4066 0.3547 0.035 Uiso 1 1 calc R . .
C56 C 0.0863(4) 0.3375(3) 0.4479(2) 0.0219(9) Uani 1 1 d . . .
C57 C 0.0245(4) 0.0922(3) 0.6030(3) 0.0365(12) Uani 1 1 d . . .
H57A H -0.0316 0.0498 0.6056 0.055 Uiso 1 1 calc R . .
H57B H 0.0015 0.1111 0.6496 0.055 Uiso 1 1 calc R . .
H57C H 0.1072 0.0579 0.6010 0.055 Uiso 1 1 calc R . .
C58 C -0.1679(5) 0.3005(4) 0.3670(3) 0.0477(14) Uani 1 1 d . . .
H58A H -0.1651 0.3648 0.3263 0.071 Uiso 1 1 calc R . .
H58B H -0.2485 0.2972 0.4001 0.071 Uiso 1 1 calc R . .
H58C H -0.1513 0.2515 0.3422 0.071 Uiso 1 1 calc R . .
C61 C 0.2860(3) 0.3910(3) 0.4339(2) 0.0191(9) Uani 1 1 d . . .
C62 C 0.3648(4) 0.4606(3) 0.4076(2) 0.0241(9) Uani 1 1 d . . .
C63 C 0.3150(4) 0.5571(3) 0.3775(2) 0.0269(10) Uani 1 1 d . . .
H63 H 0.3663 0.6061 0.3595 0.032 Uiso 1 1 calc R . .
C64 C 0.1922(4) 0.5838(3) 0.3729(2) 0.0249(10) Uani 1 1 d . . .
C65 C 0.1186(4) 0.5119(3) 0.3976(2) 0.0268(10) Uani 1 1 d . . .
H65 H 0.0350 0.5295 0.3941 0.032 Uiso 1 1 calc R . .
C66 C 0.1642(4) 0.4142(3) 0.4277(2) 0.0216(9) Uani 1 1 d . . .
C67 C 0.4985(4) 0.4317(3) 0.4103(3) 0.0332(11) Uani 1 1 d . . .
H67A H 0.5416 0.4880 0.3800 0.050 Uiso 1 1 calc R . .
H67B H 0.5301 0.3807 0.3878 0.050 Uiso 1 1 calc R . .
H67C H 0.5105 0.4077 0.4649 0.050 Uiso 1 1 calc R . .
C68 C 0.1425(4) 0.6892(3) 0.3413(3) 0.0382(12) Uani 1 1 d . . .
H68A H 0.0553 0.6954 0.3424 0.057 Uiso 1 1 calc R . .
H68B H 0.1836 0.7183 0.2872 0.057 Uiso 1 1 calc R . .
H68C H 0.1562 0.7224 0.3738 0.057 Uiso 1 1 calc R . .
C70 C -0.1867(7) 0.3744(9) 0.0492(5) 0.153(5) Uani 1 1 d D . .
H70A H -0.1885 0.4444 0.0224 0.229 Uiso 1 1 calc R . .
H70B H -0.2535 0.3612 0.0941 0.229 Uiso 1 1 calc R . .
H70C H -0.1955 0.3451 0.0126 0.229 Uiso 1 1 calc R . .
C71 C -0.0685(7) 0.3325(6) 0.0773(4) 0.081(2) Uani 1 1 d D . .
C72 C 0.0365(7) 0.3203(7) 0.0261(4) 0.106(3) Uani 1 1 d D . .
H72 H 0.0342 0.3376 -0.0280 0.127 Uiso 1 1 calc R . .
C73 C 0.1457(8) 0.2831(6) 0.0529(5) 0.101(3) Uani 1 1 d D . .
H73 H 0.2181 0.2764 0.0167 0.121 Uiso 1 1 calc R . .
C74 C 0.1501(7) 0.2560(5) 0.1309(5) 0.082(2) Uani 1 1 d D . .
H74 H 0.2248 0.2308 0.1494 0.099 Uiso 1 1 calc R . .
C75 C 0.0439(7) 0.2660(5) 0.1818(4) 0.076(2) Uani 1 1 d D . .
H75 H 0.0452 0.2464 0.2363 0.091 Uiso 1 1 calc R . .
C76 C -0.0634(6) 0.3036(4) 0.1555(4) 0.0623(17) Uani 1 1 d D . .
H76 H -0.1356 0.3098 0.1918 0.075 Uiso 1 1 calc R . .
C80 C -0.4855(15) 0.2121(10) 1.0776(8) 0.096(5) Uiso 0.545(8) 1 d PD A 1
H80A H -0.4067 0.1983 1.0941 0.144 Uiso 0.545(8) 1 calc PR A 1
H80B H -0.5105 0.1517 1.0822 0.144 Uiso 0.545(8) 1 calc PR A 1
H80C H -0.5460 0.2424 1.1112 0.144 Uiso 0.545(8) 1 calc PR A 1
C81 C -0.4754(7) 0.2789(5) 0.9947(3) 0.060(3) Uiso 0.545(8) 1 d PGD A 1
C82 C -0.5084(7) 0.3777(5) 0.9779(4) 0.061(3) Uiso 0.545(8) 1 d PGD A 1
H82 H -0.5378 0.4025 1.0195 0.073 Uiso 0.545(8) 1 calc PR A 1
C83 C -0.4985(7) 0.4404(4) 0.9004(4) 0.058(3) Uiso 0.545(8) 1 d PGD A 1
H83 H -0.5211 0.5079 0.8889 0.070 Uiso 0.545(8) 1 calc PR A 1
C84 C -0.4555(7) 0.4041(5) 0.8396(3) 0.052(3) Uiso 0.545(8) 1 d PGD A 1
H84 H -0.4488 0.4469 0.7866 0.062 Uiso 0.545(8) 1 calc PR A 1
C85 C -0.4225(7) 0.3052(5) 0.8564(4) 0.052(3) Uiso 0.545(8) 1 d PGD A 1
H85 H -0.3931 0.2804 0.8148 0.062 Uiso 0.545(8) 1 calc PR A 1
C86 C -0.4324(7) 0.2426(4) 0.9339(4) 0.044(3) Uiso 0.545(8) 1 d PGD A 1
H86 H -0.4098 0.1750 0.9453 0.053 Uiso 0.545(8) 1 calc PR A 1
C80B C -0.4212(15) 0.3425(11) 0.8228(7) 0.079(5) Uiso 0.455(8) 1 d PD A 2
H80D H -0.4700 0.3101 0.8064 0.118 Uiso 0.455(8) 1 calc PR A 2
H80E H -0.3352 0.3182 0.8110 0.118 Uiso 0.455(8) 1 calc PR A 2
H80F H -0.4344 0.4124 0.7946 0.118 Uiso 0.455(8) 1 calc PR A 2
C81B C -0.4579(8) 0.3224(6) 0.9089(4) 0.048(3) Uiso 0.455(8) 1 d PGD A 2
C82B C -0.5102(9) 0.3981(5) 0.9361(5) 0.053(3) Uiso 0.455(8) 1 d PGD A 2
H82B H -0.5240 0.4619 0.8998 0.063 Uiso 0.455(8) 1 calc PR A 2
C83B C -0.5421(9) 0.3804(6) 1.0163(5) 0.066(4) Uiso 0.455(8) 1 d PGD A 2
H83B H -0.5778 0.4321 1.0348 0.079 Uiso 0.455(8) 1 calc PR A 2
C84B C -0.5218(10) 0.2870(8) 1.0694(4) 0.082(5) Uiso 0.455(8) 1 d PGD A 2
H84B H -0.5437 0.2749 1.1242 0.098 Uiso 0.455(8) 1 calc PR A 2
C85B C -0.4696(11) 0.2114(6) 1.0422(6) 0.104(7) Uiso 0.455(8) 1 d PGD A 2
H85B H -0.4557 0.1475 1.0785 0.125 Uiso 0.455(8) 1 calc PR A 2
C86B C -0.4376(10) 0.2291(5) 0.9620(6) 0.071(5) Uiso 0.455(8) 1 d PGD A 2
H86B H -0.4019 0.1773 0.9435 0.085 Uiso 0.455(8) 1 calc PR A 2

loop_
_atom_site_aniso_label
_atom_site_aniso_U_11
_atom_site_aniso_U_22
_atom_site_aniso_U_33
_atom_site_aniso_U_23
_atom_site_aniso_U_13
_atom_site_aniso_U_12
Ir1 0.02012(9) 0.01705(9) 0.02407(9) -0.00770(7) -0.00343(6) -0.00516(6)
P1 0.0209(6) 0.0190(6) 0.0221(6) -0.0083(5) -0.0027(4) -0.0041(4)
P2 0.0187(5) 0.0157(5) 0.0214(6) -0.0047(4) -0.0045(4) -0.0036(4)
O1 0.0280(17) 0.0221(16) 0.0249(16) -0.0080(13) 0.0003(13) -0.0024(13)
O2 0.0217(15) 0.0155(14) 0.0280(16) -0.0090(13) -0.0072(12) -0.0011(12)
O3 0.0259(16) 0.0264(16) 0.0213(15) -0.0097(13) -0.0019(12) -0.0081(13)
O4 0.0185(15) 0.0238(16) 0.0243(16) -0.0105(13) -0.0045(12) -0.0003(12)
O5 0.0187(15) 0.0226(16) 0.0222(15) -0.0039(13) -0.0041(12) -0.0039(12)
O6 0.0208(15) 0.0141(14) 0.0244(16) -0.0027(12) -0.0044(12) -0.0014(11)
C98 0.035(3) 0.028(3) 0.040(3) -0.017(2) -0.007(2) -0.009(2)
O98 0.0222(19) 0.054(2) 0.079(3) -0.040(2) -0.0032(18) -0.0052(16)
C99 0.028(3) 0.025(3) 0.039(3) -0.014(2) -0.006(2) -0.003(2)
O99 0.059(2) 0.024(2) 0.066(3) -0.0175(19) -0.017(2) 0.0112(18)
C1 0.025(2) 0.021(2) 0.025(2) -0.0035(19) -0.0080(19) 0.0029(18)
C2 0.043(3) 0.032(3) 0.033(3) -0.016(2) -0.013(2) -0.001(2)
C3 0.041(3) 0.047(3) 0.040(3) -0.023(3) -0.020(2) 0.000(2)
C4 0.032(3) 0.033(3) 0.044(3) -0.013(2) -0.019(2) 0.001(2)
C5 0.021(2) 0.026(2) 0.032(3) -0.015(2) 0.0000(19) -0.0067(18)
C6 0.030(3) 0.025(2) 0.028(2) -0.013(2) 0.004(2) -0.008(2)
C7 0.029(2) 0.018(2) 0.025(2) -0.0077(18) -0.0073(19) -0.0048(18)
C8 0.024(2) 0.013(2) 0.026(2) -0.0094(18) -0.0079(18) -0.0029(17)
C9 0.020(2) 0.018(2) 0.026(2) -0.0071(18) -0.0077(18) 0.0010(17)
C10 0.018(2) 0.025(2) 0.032(2) -0.013(2) -0.0064(19) 0.0054(18)
C11 0.028(2) 0.020(2) 0.023(2) -0.0059(19) -0.0069(19) 0.0044(18)
C12 0.029(2) 0.019(2) 0.018(2) -0.0039(18) -0.0072(18) 0.0010(18)
C13 0.034(3) 0.026(2) 0.022(2) -0.008(2) -0.003(2) -0.001(2)
C14 0.048(3) 0.020(2) 0.034(3) -0.007(2) -0.005(2) -0.009(2)
C15 0.053(3) 0.016(2) 0.041(3) -0.007(2) -0.013(2) 0.007(2)
C16 0.037(3) 0.028(3) 0.032(3) -0.008(2) -0.010(2) 0.008(2)
C17 0.030(2) 0.014(2) 0.017(2) -0.0035(17) -0.0036(18) 0.0005(17)
C18 0.026(2) 0.022(2) 0.029(2) -0.007(2) -0.0085(19) 0.0024(18)
C19 0.022(2) 0.013(2) 0.026(2) -0.0090(18) -0.0025(18) -0.0065(17)
C20 0.023(2) 0.016(2) 0.031(2) -0.0101(19) -0.0059(19) -0.0009(17)
C31 0.020(2) 0.025(2) 0.022(2) -0.0048(19) -0.0034(18) -0.0074(18)
C32 0.028(2) 0.027(2) 0.031(3) -0.009(2) -0.008(2) -0.0053(19)
C33 0.030(3) 0.023(2) 0.028(2) 0.001(2) -0.009(2) -0.0089(19)
C34 0.021(2) 0.032(3) 0.028(2) -0.001(2) -0.0069(19) -0.0050(19)
C35 0.021(2) 0.035(3) 0.029(2) -0.010(2) -0.0048(19) -0.0019(19)
C36 0.022(2) 0.026(2) 0.023(2) -0.0028(19) -0.0094(18) 0.0003(18)
C37 0.042(3) 0.027(3) 0.045(3) -0.020(2) 0.006(2) -0.012(2)
C38 0.036(3) 0.047(3) 0.032(3) -0.004(2) 0.000(2) -0.012(2)
C41 0.023(2) 0.024(2) 0.027(2) -0.0106(19) -0.0036(19) -0.0001(18)
C42 0.026(2) 0.027(2) 0.026(2) -0.010(2) -0.0043(19) -0.0054(19)
C43 0.038(3) 0.022(2) 0.045(3) -0.011(2) -0.008(2) -0.001(2)
C44 0.033(3) 0.027(3) 0.049(3) -0.013(2) -0.011(2) 0.008(2)
C45 0.022(2) 0.031(3) 0.042(3) -0.011(2) -0.008(2) -0.002(2)
C46 0.024(2) 0.021(2) 0.028(2) -0.0054(19) -0.0047(19) 0.0007(18)
C47 0.039(3) 0.028(3) 0.052(3) -0.023(2) -0.003(2) -0.006(2)
C48 0.038(3) 0.036(3) 0.104(5) -0.017(3) -0.018(3) 0.010(3)
C51 0.016(2) 0.022(2) 0.022(2) -0.0059(18) -0.0064(17) -0.0002(17)
C52 0.024(2) 0.022(2) 0.031(2) -0.009(2) -0.0009(19) -0.0061(18)
C53 0.030(3) 0.032(3) 0.040(3) -0.014(2) -0.006(2) -0.013(2)
C54 0.028(2) 0.028(3) 0.034(3) -0.010(2) -0.013(2) -0.0043(19)
C55 0.028(2) 0.027(3) 0.034(3) -0.010(2) -0.007(2) -0.004(2)
C56 0.018(2) 0.019(2) 0.029(2) -0.0076(19) -0.0044(18) -0.0030(17)
C57 0.039(3) 0.024(3) 0.044(3) -0.005(2) -0.009(2) -0.012(2)
C58 0.040(3) 0.057(4) 0.051(3) -0.008(3) -0.023(3) -0.018(3)
C61 0.020(2) 0.017(2) 0.019(2) -0.0042(17) -0.0018(17) -0.0047(17)
C62 0.025(2) 0.026(2) 0.023(2) -0.0087(19) -0.0026(18) -0.0078(18)
C63 0.034(3) 0.022(2) 0.027(2) -0.0077(19) -0.004(2) -0.0096(19)
C64 0.034(3) 0.013(2) 0.025(2) -0.0050(18) -0.0052(19) -0.0011(18)
C65 0.022(2) 0.024(2) 0.030(2) -0.005(2) -0.0056(19) -0.0010(18)
C66 0.023(2) 0.021(2) 0.019(2) -0.0057(18) -0.0015(17) -0.0040(17)
C67 0.027(2) 0.030(3) 0.038(3) -0.004(2) -0.004(2) -0.011(2)
C68 0.045(3) 0.020(2) 0.043(3) -0.008(2) -0.005(2) -0.001(2)
C70 0.092(7) 0.263(14) 0.081(6) -0.054(8) -0.036(5) 0.036(8)
C71 0.086(6) 0.096(6) 0.057(5) -0.027(4) -0.012(4) -0.003(4)
C72 0.099(7) 0.136(8) 0.055(5) -0.021(5) -0.001(5) 0.005(6)
C73 0.097(7) 0.104(7) 0.084(6) -0.034(5) 0.009(5) -0.001(5)
C74 0.079(6) 0.062(5) 0.110(7) -0.029(5) -0.031(5) 0.000(4)
C75 0.091(6) 0.066(5) 0.076(5) -0.025(4) -0.018(5) -0.018(4)
C76 0.076(5) 0.060(4) 0.059(4) -0.022(3) -0.013(4) -0.021(4)

loop_
_atom_type_symbol
_atom_type_description
_atom_type_scat_dispersion_real
_atom_type_scat_dispersion_imag
_atom_type_scat_source
C C 0.0033 0.0016 'International Tables Vol C Tables 4.2.6.8 and 6.1.1.4'
H H 0.0000 0.0000 'International Tables Vol C Tables 4.2.6.8 and 6.1.1.4'
O O 0.0106 0.0060 'International Tables Vol C Tables 4.2.6.8 and 6.1.1.4'
P P 0.1023 0.0942 'International Tables Vol C Tables 4.2.6.8 and 6.1.1.4'
Ir Ir -1.4442 7.9887 'International Tables Vol C Tables 4.2.6.8 and 6.1.1.4'

loop_
_geom_angle_atom_site_label_1
_geom_angle_atom_site_label_2
_geom_angle_atom_site_label_3
_geom_angle
C98 Ir1 C99 128.28(19)
C98 Ir1 P1 118.68(14)
C99 Ir1 P1 109.59(14)
C98 Ir1 P2 95.97(13)
C99 Ir1 P2 93.76(14)
P1 Ir1 P2 99.03(4)
C98 Ir1 H1 74(2)
C99 Ir1 H1 101(2)
P1 Ir1 H1 76(2)
P2 Ir1 H1 165(2)
O3 P1 O4 101.43(14)
O3 P1 O1 100.44(15)
O4 P1 O1 95.28(15)
O3 P1 Ir1 116.62(11)
O4 P1 Ir1 118.71(11)
O1 P1 Ir1 120.37(11)
O5 P2 O6 102.68(15)
O5 P2 O2 101.75(15)
O6 P2 O2 98.15(14)
O5 P2 Ir1 113.54(11)
O6 P2 Ir1 119.09(11)
O2 P2 Ir1 118.78(11)
C1 O1 P1 123.4(3)
C8 O2 P2 118.9(2)
C31 O3 P1 123.4(2)
C41 O4 P1 118.9(2)
C51 O5 P2 124.8(2)
C61 O6 P2 117.6(2)
O98 C98 Ir1 175.3(4)
O99 C99 Ir1 176.9(4)
C2 C1 C17 120.6(4)
C2 C1 O1 119.9(4)
C17 C1 O1 119.5(4)
C1 C2 C3 119.9(4)
C1 C2 H2 120.1
C3 C2 H2 120.1
C2 C3 C4 121.0(4)
C2 C3 H3 119.5
C4 C3 H3 119.5
C18 C4 C3 118.8(4)
C18 C4 H4 120.6
C3 C4 H4 120.6
C20 C5 C6 119.0(4)
C20 C5 H5 120.5
C6 C5 H5 120.5
C7 C6 C5 120.8(4)
C7 C6 H6 119.6
C5 C6 H6 119.6
C6 C7 C8 119.6(4)
C6 C7 H7 120.2
C8 C7 H7 120.2
C19 C8 C7 121.0(4)
C19 C8 O2 119.0(3)
C7 C8 O2 120.0(4)
C19 C9 C17 104.7(3)
C19 C9 C12 105.4(3)
C17 C9 C12 106.3(3)
C19 C9 H9 113.2
C17 C9 H9 113.2
C12 C9 H9 113.2
C20 C10 C11 104.2(3)
C20 C10 C18 105.4(3)
C11 C10 C18 107.3(3)
C20 C10 H10 113.1
C11 C10 H10 113.1
C18 C10 H10 113.1
C12 C11 C16 120.2(4)
C12 C11 C10 113.7(4)
C16 C11 C10 126.0(4)
C13 C12 C11 120.3(4)
C13 C12 C9 127.0(4)
C11 C12 C9 112.7(4)
C12 C13 C14 119.4(4)
C12 C13 H13 120.3
C14 C13 H13 120.3
C15 C14 C13 120.4(4)
C15 C14 H14 119.8
C13 C14 H14 119.8
C14 C15 C16 120.6(4)
C14 C15 H15 119.7
C16 C15 H15 119.7
C15 C16 C11 119.0(4)
C15 C16 H16 120.5
C11 C16 H16 120.5
C1 C17 C18 119.3(4)
C1 C17 C9 127.2(4)
C18 C17 C9 113.4(4)
C4 C18 C17 120.5(4)
C4 C18 C10 126.8(4)
C17 C18 C10 112.7(4)
C8 C19 C20 118.8(4)
C8 C19 C9 127.7(4)
C20 C19 C9 113.5(4)
C5 C20 C19 120.8(4)
C5 C20 C10 126.4(4)
C19 C20 C10 112.8(4)
C32 C31 C36 122.0(4)
C32 C31 O3 118.9(4)
C36 C31 O3 118.9(4)
C31 C32 C33 118.0(4)
C31 C32 C37 121.3(4)
C33 C32 C37 120.6(4)
C34 C33 C32 122.2(4)
C34 C33 H33 118.9
C32 C33 H33 118.9
C33 C34 C35 118.2(4)
C33 C34 C38 120.7(4)
C35 C34 C38 121.1(4)
C34 C35 C36 122.0(4)
C34 C35 H35 119.0
C36 C35 H35 119.0
C31 C36 C35 117.6(4)
C31 C36 C46 122.7(4)
C35 C36 C46 119.7(4)
C32 C37 H37A 109.5
C32 C37 H37B 109.5
H37A C37 H37B 109.5
C32 C37 H37C 109.5
H37A C37 H37C 109.5
H37B C37 H37C 109.5
C34 C38 H38A 109.5
C34 C38 H38B 109.5
H38A C38 H38B 109.5
C34 C38 H38C 109.5
H38A C38 H38C 109.5
H38B C38 H38C 109.5
C46 C41 C42 122.2(4)
C46 C41 O4 118.5(4)
C42 C41 O4 119.0(4)
C41 C42 C43 117.2(4)
C41 C42 C47 122.1(4)
C43 C42 C47 120.6(4)
C44 C43 C42 121.8(4)
C44 C43 H43 119.1
C42 C43 H43 119.1
C45 C44 C43 119.3(4)
C45 C44 C48 120.4(5)
C43 C44 C48 120.3(4)
C44 C45 C46 121.5(4)
C44 C45 H45 119.2
C46 C45 H45 119.2
C41 C46 C45 117.8(4)
C41 C46 C36 121.5(4)
C45 C46 C36 120.6(4)
C42 C47 H47A 109.5
C42 C47 H47B 109.5
H47A C47 H47B 109.5
C42 C47 H47C 109.5
H47A C47 H47C 109.5
H47B C47 H47C 109.5
C44 C48 H48A 109.5
C44 C48 H48B 109.5
H48A C48 H48B 109.5
C44 C48 H48C 109.5
H48A C48 H48C 109.5
H48B C48 H48C 109.5
C56 C51 C52 122.9(4)
C56 C51 O5 120.6(3)
C52 C51 O5 115.9(4)
C53 C52 C51 116.9(4)
C53 C52 C57 122.0(4)
C51 C52 C57 121.0(4)
C52 C53 C54 122.8(4)
C52 C53 H53 118.6
C54 C53 H53 118.6
C55 C54 C53 118.1(4)
C55 C54 C58 120.5(4)
C53 C54 C58 121.3(4)
C54 C55 C56 121.9(4)
C54 C55 H55 119.1
C56 C55 H55 119.1
C51 C56 C55 117.3(4)
C51 C56 C66 123.3(4)
C55 C56 C66 119.4(4)
C52 C57 H57A 109.5
C52 C57 H57B 109.5
H57A C57 H57B 109.5
C52 C57 H57C 109.5
H57A C57 H57C 109.5
H57B C57 H57C 109.5
C54 C58 H58A 109.5
C54 C58 H58B 109.5
H58A C58 H58B 109.5
C54 C58 H58C 109.5
H58A C58 H58C 109.5
H58B C58 H58C 109.5
C66 C61 C62 122.8(4)
C66 C61 O6 119.0(3)
C62 C61 O6 118.1(3)
C63 C62 C61 117.2(4)
C63 C62 C67 121.8(4)
C61 C62 C67 121.0(4)
C64 C63 C62 121.9(4)
C64 C63 H63 119.0
C62 C63 H63 119.0
C65 C64 C63 118.7(4)
C65 C64 C68 121.4(4)
C63 C64 C68 119.8(4)
C64 C65 C66 121.6(4)
C64 C65 H65 119.2
C66 C65 H65 119.2
C61 C66 C65 117.8(4)
C61 C66 C56 121.2(4)
C65 C66 C56 120.9(4)
C62 C67 H67A 109.5
C62 C67 H67B 109.5
H67A C67 H67B 109.5
C62 C67 H67C 109.5
H67A C67 H67C 109.5
H67B C67 H67C 109.5
C64 C68 H68A 109.5
C64 C68 H68B 109.5
H68A C68 H68B 109.5
C64 C68 H68C 109.5
H68A C68 H68C 109.5
H68B C68 H68C 109.5
C71 C70 H70A 109.5
C71 C70 H70B 109.5
H70A C70 H70B 109.5
C71 C70 H70C 109.5
H70A C70 H70C 109.5
H70B C70 H70C 109.5
C76 C71 C72 118.5(7)
C76 C71 C70 120.3(6)
C72 C71 C70 121.1(7)
C71 C72 C73 120.4(7)
C71 C72 H72 119.8
C73 C72 H72 119.8
C74 C73 C72 120.5(7)
C74 C73 H73 119.7
C72 C73 H73 119.7
C73 C74 C75 118.4(7)
C73 C74 H74 120.8
C75 C74 H74 120.8
C76 C75 C74 121.1(7)
C76 C75 H75 119.4
C74 C75 H75 119.4
C75 C76 C71 120.9(7)
C75 C76 H76 119.5
C71 C76 H76 119.5
C82 C81 C86 120.0
C82 C81 C80 119.9(7)
C86 C81 C80 120.1(7)
C83 C82 C81 120.0
C83 C82 H82 120.0
C81 C82 H82 120.0
C82 C83 C84 120.0
C82 C83 H83 120.0
C84 C83 H83 120.0
C85 C84 C83 120.0
C85 C84 H84 120.0
C83 C84 H84 120.0
C86 C85 C84 120.0
C86 C85 H85 120.0
C84 C85 H85 120.0
C85 C86 C81 120.0
C85 C86 H86 120.0
C81 C86 H86 120.0
C81B C80B H80D 109.5
C81B C80B H80E 109.5
H80D C80B H80E 109.5
C81B C80B H80F 109.5
H80D C80B H80F 109.5
H80E C80B H80F 109.5
C82B C81B C86B 120.0
C82B C81B C80B 119.6(8)
C86B C81B C80B 120.4(8)
C81B C82B C83B 120.0
C81B C82B H82B 120.0
C83B C82B H82B 120.0
C84B C83B C82B 120.0
C84B C83B H83B 120.0
C82B C83B H83B 120.0
C83B C84B C85B 120.0
C83B C84B H84B 120.0
C85B C84B H84B 120.0
C86B C85B C84B 120.0
C86B C85B H85B 120.0
C84B C85B H85B 120.0
C85B C86B C81B 120.0
C85B C86B H86B 120.0
C81B C86B H86B 120.0

loop_
_geom_bond_atom_site_label_1
_geom_bond_atom_site_label_2
_geom_bond_distance
Ir1 C98 1.911(5)
Ir1 C99 1.911(5)
Ir1 P1 2.2483(11)
Ir1 P2 2.2778(11)
Ir1 H1 1.38(5)
P1 O3 1.605(3)
P1 O4 1.620(3)
P1 O1 1.621(3)
P2 O5 1.583(3)
P2 O6 1.609(3)
P2 O2 1.609(3)
O1 C1 1.395(5)
O2 C8 1.407(5)
O3 C31 1.410(5)
O4 C41 1.404(5)
O5 C51 1.411(5)
O6 C61 1.410(4)
C98 O98 1.146(5)
C99 O99 1.138(5)
C1 C2 1.377(6)
C1 C17 1.385(6)
C2 C3 1.377(6)
C2 H2 0.9500
C3 C4 1.396(6)
C3 H3 0.9500
C4 C18 1.384(6)
C4 H4 0.9500
C5 C20 1.388(6)
C5 C6 1.389(6)
C5 H5 0.9500
C6 C7 1.383(6)
C6 H6 0.9500
C7 C8 1.384(6)
C7 H7 0.9500
C8 C19 1.382(5)
C9 C19 1.517(5)
C9 C17 1.522(6)
C9 C12 1.533(5)
C9 H9 1.0000
C10 C20 1.521(6)
C10 C11 1.521(6)
C10 C18 1.524(6)
C10 H10 1.0000
C11 C12 1.392(6)
C11 C16 1.392(6)
C12 C13 1.375(6)
C13 C14 1.390(6)
C13 H13 0.9500
C14 C15 1.377(7)
C14 H14 0.9500
C15 C16 1.385(7)
C15 H15 0.9500
C16 H16 0.9500
C17 C18 1.402(6)
C19 C20 1.402(5)
C31 C32 1.385(6)
C31 C36 1.390(6)
C32 C33 1.387(6)
C32 C37 1.508(6)
C33 C34 1.378(6)
C33 H33 0.9500
C34 C35 1.383(6)
C34 C38 1.510(6)
C35 C36 1.395(6)
C35 H35 0.9500
C36 C46 1.488(6)
C37 H37A 0.9800
C37 H37B 0.9800
C37 H37C 0.9800
C38 H38A 0.9800
C38 H38B 0.9800
C38 H38C 0.9800
C41 C46 1.388(6)
C41 C42 1.391(6)
C42 C43 1.401(6)
C42 C47 1.496(6)
C43 C44 1.374(6)
C43 H43 0.9500
C44 C45 1.371(6)
C44 C48 1.525(6)
C45 C46 1.397(6)
C45 H45 0.9500
C47 H47A 0.9800
C47 H47B 0.9800
C47 H47C 0.9800
C48 H48A 0.9800
C48 H48B 0.9800
C48 H48C 0.9800
C51 C56 1.384(5)
C51 C52 1.399(6)
C52 C53 1.384(6)
C52 C57 1.501(6)
C53 C54 1.387(6)
C53 H53 0.9500
C54 C55 1.384(6)
C54 C58 1.507(6)
C55 C56 1.402(6)
C55 H55 0.9500
C56 C66 1.490(5)
C57 H57A 0.9800
C57 H57B 0.9800
C57 H57C 0.9800
C58 H58A 0.9800
C58 H58B 0.9800
C58 H58C 0.9800
C61 C66 1.388(5)
C61 C62 1.398(5)
C62 C63 1.394(6)
C62 C67 1.510(6)
C63 C64 1.394(6)
C63 H63 0.9500
C64 C65 1.385(6)
C64 C68 1.506(6)
C65 C66 1.396(6)
C65 H65 0.9500
C67 H67A 0.9800
C67 H67B 0.9800
C67 H67C 0.9800
C68 H68A 0.9800
C68 H68B 0.9800
C68 H68C 0.9800
C70 C71 1.498(9)
C70 H70A 0.9800
C70 H70B 0.9800
C70 H70C 0.9800
C71 C76 1.371(7)
C71 C72 1.374(8)
C72 C73 1.388(9)
C72 H72 0.9500
C73 C74 1.370(8)
C73 H73 0.9500
C74 C75 1.375(8)
C74 H74 0.9500
C75 C76 1.364(8)
C75 H75 0.9500
C76 H76 0.9500
C80 C81 1.485(12)
C80 H80A 0.9800
C80 H80B 0.9800
C80 H80C 0.9800
C81 C82 1.3900
C81 C86 1.3900
C82 C83 1.3900
C82 H82 0.9500
C83 C84 1.3900
C83 H83 0.9500
C84 C85 1.3900
C84 H84 0.9500
C85 C86 1.3900
C85 H85 0.9500
C86 H86 0.9500
C80B C81B 1.491(12)
C80B H80D 0.9800
C80B H80E 0.9800
C80B H80F 0.9800
C81B C82B 1.3900
C81B C86B 1.3900
C82B C83B 1.3900
C82B H82B 0.9500
C83B C84B 1.3900
C83B H83B 0.9500
C84B C85B 1.3900
C84B H84B 0.9500
C85B C86B 1.3900
C85B H85B 0.9500
C86B H86B 0.9500

loop_
_geom_torsion_atom_site_label_1
_geom_torsion_atom_site_label_2
_geom_torsion_atom_site_label_3
_geom_torsion_atom_site_label_4
_geom_torsion
C98 Ir1 P1 O3 -125.78(19)
C99 Ir1 P1 O3 73.47(19)
P2 Ir1 P1 O3 -23.83(13)
C98 Ir1 P1 O4 112.40(19)
C99 Ir1 P1 O4 -48.36(19)
P2 Ir1 P1 O4 -145.66(12)
C98 Ir1 P1 O1 -3.9(2)
C99 Ir1 P1 O1 -164.62(19)
P2 Ir1 P1 O1 98.08(13)
C98 Ir1 P2 O5 171.72(18)
C99 Ir1 P2 O5 -59.14(18)
P1 Ir1 P2 O5 51.38(12)
C98 Ir1 P2 O6 -67.19(18)
C99 Ir1 P2 O6 61.94(18)
P1 Ir1 P2 O6 172.47(12)
C98 Ir1 P2 O2 52.20(19)
C99 Ir1 P2 O2 -178.66(18)
P1 Ir1 P2 O2 -68.14(13)
O3 P1 O1 C1 143.0(3)
O4 P1 O1 C1 -114.3(3)
Ir1 P1 O1 C1 13.5(3)
O5 P2 O2 C8 -178.4(3)
O6 P2 O2 C8 76.7(3)
Ir1 P2 O2 C8 -53.0(3)
O4 P1 O3 C31 -34.9(3)
O1 P1 O3 C31 62.7(3)
Ir1 P1 O3 C31 -165.4(3)
O3 P1 O4 C41 -55.8(3)
O1 P1 O4 C41 -157.6(3)
Ir1 P1 O4 C41 73.4(3)
O6 P2 O5 C51 25.9(3)
O2 P2 O5 C51 -75.4(3)
Ir1 P2 O5 C51 155.8(3)
O5 P2 O6 C61 61.1(3)
O2 P2 O6 C61 165.1(3)
Ir1 P2 O6 C61 -65.4(3)
C99 Ir1 C98 O98 62(6)
P1 Ir1 C98 O98 -94(6)
P2 Ir1 C98 O98 162(6)
C98 Ir1 C99 O99 -106(8)
P1 Ir1 C99 O99 52(8)
P2 Ir1 C99 O99 153(8)
P1 O1 C1 C2 91.1(4)
P1 O1 C1 C17 -92.1(4)
C17 C1 C2 C3 0.3(7)
O1 C1 C2 C3 177.0(4)
C1 C2 C3 C4 -0.6(7)
C2 C3 C4 C18 0.1(7)
C20 C5 C6 C7 1.2(6)
C5 C6 C7 C8 -1.7(6)
C6 C7 C8 C19 -0.1(6)
C6 C7 C8 O2 -177.9(3)
P2 O2 C8 C19 106.9(3)
P2 O2 C8 C7 -75.2(4)
C20 C10 C11 C12 -57.2(4)
C18 C10 C11 C12 54.2(5)
C20 C10 C11 C16 118.7(5)
C18 C10 C11 C16 -129.8(4)
C16 C11 C12 C13 2.4(6)
C10 C11 C12 C13 178.6(4)
C16 C11 C12 C9 -175.4(4)
C10 C11 C12 C9 0.8(5)
C19 C9 C12 C13 -122.4(4)
C17 C9 C12 C13 126.8(4)
C19 C9 C12 C11 55.2(4)
C17 C9 C12 C11 -55.6(4)
C11 C12 C13 C14 -1.7(6)
C9 C12 C13 C14 175.8(4)
C12 C13 C14 C15 0.2(7)
C13 C14 C15 C16 0.6(7)
C14 C15 C16 C11 0.1(7)
C12 C11 C16 C15 -1.5(7)
C10 C11 C16 C15 -177.3(4)
C2 C1 C17 C18 0.3(6)
O1 C1 C17 C18 -176.4(4)
C2 C1 C17 C9 -176.3(4)
O1 C1 C17 C9 7.0(6)
C19 C9 C17 C1 121.5(4)
C12 C9 C17 C1 -127.2(4)
C19 C9 C17 C18 -55.3(4)
C12 C9 C17 C18 56.0(4)
C3 C4 C18 C17 0.5(7)
C3 C4 C18 C10 178.0(4)
C1 C17 C18 C4 -0.7(6)
C9 C17 C18 C4 176.3(4)
C1 C17 C18 C10 -178.5(4)
C9 C17 C18 C10 -1.5(5)
C20 C10 C18 C4 -120.7(5)
C11 C10 C18 C4 128.7(5)
C20 C10 C18 C17 57.0(4)
C11 C10 C18 C17 -53.6(5)
C7 C8 C19 C20 2.3(6)
O2 C8 C19 C20 -179.8(3)
C7 C8 C19 C9 -178.3(4)
O2 C8 C19 C9 -0.4(6)
C17 C9 C19 C8 -121.7(4)
C12 C9 C19 C8 126.4(4)
C17 C9 C19 C20 57.7(4)
C12 C9 C19 C20 -54.2(4)
C6 C5 C20 C19 1.1(6)
C6 C5 C20 C10 -178.7(4)
C8 C19 C20 C5 -2.9(6)
C9 C19 C20 C5 177.7(4)
C8 C19 C20 C10 176.9(3)
C9 C19 C20 C10 -2.5(5)
C11 C10 C20 C5 -122.1(4)
C18 C10 C20 C5 125.1(4)
C11 C10 C20 C19 58.1(4)
C18 C10 C20 C19 -54.7(4)
P1 O3 C31 C32 -113.5(4)
P1 O3 C31 C36 71.6(5)
C36 C31 C32 C33 -0.1(6)
O3 C31 C32 C33 -174.8(4)
C36 C31 C32 C37 -176.9(4)
O3 C31 C32 C37 8.3(6)
C31 C32 C33 C34 0.0(7)
C37 C32 C33 C34 176.9(4)
C32 C33 C34 C35 -0.2(7)
C32 C33 C34 C38 -178.7(4)
C33 C34 C35 C36 0.5(7)
C38 C34 C35 C36 179.0(4)
C32 C31 C36 C35 0.4(6)
O3 C31 C36 C35 175.1(4)
C32 C31 C36 C46 177.6(4)
O3 C31 C36 C46 -7.6(6)
C34 C35 C36 C31 -0.6(6)
C34 C35 C36 C46 -178.0(4)
P1 O4 C41 C46 75.5(4)
P1 O4 C41 C42 -110.3(4)
C46 C41 C42 C43 -3.9(7)
O4 C41 C42 C43 -177.9(4)
C46 C41 C42 C47 172.5(4)
O4 C41 C42 C47 -1.4(6)
C41 C42 C43 C44 1.6(7)
C47 C42 C43 C44 -175.0(5)
C42 C43 C44 C45 0.5(8)
C42 C43 C44 C48 -178.3(5)
C43 C44 C45 C46 -0.2(8)
C48 C44 C45 C46 178.5(5)
C42 C41 C46 C45 4.2(7)
O4 C41 C46 C45 178.2(4)
C42 C41 C46 C36 -172.8(4)
O4 C41 C46 C36 1.2(6)
C44 C45 C46 C41 -2.0(7)
C44 C45 C46 C36 175.0(4)
C31 C36 C46 C41 -43.7(6)
C35 C36 C46 C41 133.6(4)
C31 C36 C46 C45 139.5(4)
C35 C36 C46 C45 -43.3(6)
P2 O5 C51 C56 -66.3(5)
P2 O5 C51 C52 121.9(3)
C56 C51 C52 C53 -1.3(6)
O5 C51 C52 C53 170.4(4)
C56 C51 C52 C57 -177.9(4)
O5 C51 C52 C57 -6.2(6)
C51 C52 C53 C54 -0.5(7)
C57 C52 C53 C54 176.1(4)
C52 C53 C54 C55 2.4(7)
C52 C53 C54 C58 -176.4(5)
C53 C54 C55 C56 -2.7(7)
C58 C54 C55 C56 176.1(4)
C52 C51 C56 C55 0.9(6)
O5 C51 C56 C55 -170.3(4)
C52 C51 C56 C66 -179.3(4)
O5 C51 C56 C66 9.5(6)
C54 C55 C56 C51 1.1(6)
C54 C55 C56 C66 -178.7(4)
P2 O6 C61 C66 -75.1(4)
P2 O6 C61 C62 109.4(4)
C66 C61 C62 C63 3.0(6)
O6 C61 C62 C63 178.3(3)
C66 C61 C62 C67 -175.7(4)
O6 C61 C62 C67 -0.4(6)
C61 C62 C63 C64 -0.4(6)
C67 C62 C63 C64 178.2(4)
C62 C63 C64 C65 -1.4(6)
C62 C63 C64 C68 178.8(4)
C63 C64 C65 C66 0.8(6)
C68 C64 C65 C66 -179.3(4)
C62 C61 C66 C65 -3.5(6)
O6 C61 C66 C65 -178.8(3)
C62 C61 C66 C56 173.0(4)
O6 C61 C66 C56 -2.3(6)
C64 C65 C66 C61 1.5(6)
C64 C65 C66 C56 -174.9(4)
C51 C56 C66 C61 41.7(6)
C55 C56 C66 C61 -138.5(4)
C51 C56 C66 C65 -141.9(4)
C55 C56 C66 C65 37.8(6)
C76 C71 C72 C73 -2.5(14)
C70 C71 C72 C73 178.8(9)
C71 C72 C73 C74 1.4(15)
C72 C73 C74 C75 0.4(13)
C73 C74 C75 C76 -1.1(11)
C74 C75 C76 C71 0.0(11)
C72 C71 C76 C75 1.8(12)
C70 C71 C76 C75 -179.5(8)
C86 C81 C82 C83 0.0
C80 C81 C82 C83 179.7(9)
C81 C82 C83 C84 0.0
C82 C83 C84 C85 0.0
C83 C84 C85 C86 0.0
C84 C85 C86 C81 0.0
C82 C81 C86 C85 0.0
C80 C81 C86 C85 -179.7(9)
C86B C81B C82B C83B 0.0
C80B C81B C82B C83B -178.5(10)
C81B C82B C83B C84B 0.0
C82B C83B C84B C85B 0.0
C83B C84B C85B C86B 0.0
C84B C85B C86B C81B 0.0
C82B C81B C86B C85B 0.0
C80B C81B C86B C85B 178.5(10)
